data_4335092
loop_
_publ_author_name
'Guohui Sima'
'Qiang Li'
'Yi Zhu'
'Chunlin Lv'
'Rao Naumaan Nasim Khan'
'Jian Hao'
'Jin Zhang'
'Yongge Wei'

_publ_contact_author_address
;
Department of Chemistry
Tsinghua University
Beijing 100084
P. R. China
;
_publ_contact_author_email 'yonggewei@mail.tsinghua.edu.cn, jinjin_eva@163.com'
_publ_contact_author_name 'Yongge Wei, Jin Zhang'
_publ_section_title
;
 Organoimido-Derivatized Hexamolybdates with a Remote Carboxyl Group:
 Syntheses and Structural Characterizations
;
_journal_name_full 'Inorganic Chemistry'
_journal_page_first 6551
_journal_page_last 6558
_journal_paper_doi 10.1021/ic4005278
_journal_volume 52
_journal_year 2013
_chemical_formula_sum 'C42 H83.5 Mo6 N3.5 O20.5'
_chemical_formula_weight 1541.26
_chemical_name_systematic
; 
 ? 
;
_space_group_IT_number 54
_symmetry_cell_setting orthorhombic
_symmetry_space_group_name_Hall '-P 2a 2ac'
_symmetry_space_group_name_H-M 'P c c a'
_atom_sites_solution_hydrogens geom
_atom_sites_solution_primary direct
_atom_sites_solution_secondary difmap
_audit_creation_method SHELXL-97
_cell_angle_alpha 90.00
_cell_angle_beta 90.00
_cell_angle_gamma 90.00
_cell_formula_units_Z 8
_cell_length_a 19.9827(6)
_cell_length_b 24.1195(10)
_cell_length_c 23.8593(7)
_cell_measurement_reflns_used 10765
_cell_measurement_temperature 102.2
_cell_measurement_theta_max 29.2215
_cell_measurement_theta_min 3.0622
_cell_volume 11499.5(7)
_computing_structure_refinement 'SHELXL-97 (Sheldrick, 1997)'
_computing_structure_solution 'SHELXS-97 (Sheldrick, 1990)'
_diffrn_ambient_temperature 102.2
_diffrn_detector_area_resol_mean 16.0971
_diffrn_measured_fraction_theta_full 0.998
_diffrn_measured_fraction_theta_max 0.998
_diffrn_measurement_device_type 'Xcalibur, Eos, Gemini'
_diffrn_measurement_method '\w scans'
_diffrn_radiation_monochromator graphite
_diffrn_radiation_source 'fine-focus sealed tube'
_diffrn_radiation_type MoK\a
_diffrn_radiation_wavelength 0.71073
_diffrn_reflns_av_R_equivalents 0.0493
_diffrn_reflns_av_sigmaI/netI 0.0523
_diffrn_reflns_limit_h_max 20
_diffrn_reflns_limit_h_min -24
_diffrn_reflns_limit_k_max 23
_diffrn_reflns_limit_k_min -29
_diffrn_reflns_limit_l_max 29
_diffrn_reflns_limit_l_min -28
_diffrn_reflns_number 38961
_diffrn_reflns_theta_full 26.00
_diffrn_reflns_theta_max 26.00
_diffrn_reflns_theta_min 3.15
_exptl_absorpt_coefficient_mu 1.341
_exptl_absorpt_correction_T_max 0.6892
_exptl_absorpt_correction_T_min 0.6512
_exptl_absorpt_correction_type multi-scan
_exptl_crystal_colour red
_exptl_crystal_density_diffrn 1.780
_exptl_crystal_description block
_exptl_crystal_F_000 6208
_exptl_crystal_size_max 0.35
_exptl_crystal_size_mid 0.30
_exptl_crystal_size_min 0.30
_refine_diff_density_max 1.103
_refine_diff_density_min -0.869
_refine_diff_density_rms 0.132
_refine_ls_extinction_method none
_refine_ls_goodness_of_fit_ref 1.038
_refine_ls_hydrogen_treatment mixed
_refine_ls_matrix_type full
_refine_ls_number_parameters 654
_refine_ls_number_reflns 11300
_refine_ls_number_restraints 15
_refine_ls_restrained_S_all 1.041
_refine_ls_R_factor_all 0.0749
_refine_ls_R_factor_gt 0.0481
_refine_ls_shift/su_max 0.001
_refine_ls_shift/su_mean 0.000
_refine_ls_structure_factor_coef Fsqd
_refine_ls_weighting_details 'calc w=1/[\s^2^(Fo^2^)+(0.1000P)^2^+0.0000P] where P=(Fo^2^+2Fc^2^)/3'
_refine_ls_weighting_scheme calc
_refine_ls_wR_factor_gt 0.1380
_refine_ls_wR_factor_ref 0.1589
_reflns_number_gt 8456
_reflns_number_total 11300
_reflns_threshold_expression >2sigma(I)
_cod_data_source_file ic4005278_si_002_2.cif
_cod_data_source_block compound1
_cod_original_formula_sum 'C42 H83.50 Mo6 N3.50 O20.50'
_cod_database_code 4335092

loop_
_symmetry_equiv_pos_as_xyz
'x, y, z'
'-x+1/2, -y, z'
'x+1/2, -y, -z+1/2'
'-x, y, -z+1/2'
'-x, -y, -z'
'x-1/2, y, -z'
'-x-1/2, y, z-1/2'
'x, -y, z-1/2'

loop_
_atom_site_label
_atom_site_type_symbol
_atom_site_fract_x
_atom_site_fract_y
_atom_site_fract_z
_atom_site_U_iso_or_equiv
_atom_site_adp_type
_atom_site_occupancy
_atom_site_symmetry_multiplicity
_atom_site_calc_flag
_atom_site_refinement_flags
_atom_site_disorder_assembly
_atom_site_disorder_group
Mo1 Mo 0.81187(2) 0.18819(2) 0.07673(2) 0.01977(14) Uani 1 1 d . . .
Mo2 Mo 0.65222(2) 0.21141(2) 0.09275(2) 0.02395(14) Uani 1 1 d . . .
Mo3 Mo 0.74564(3) 0.16898(2) 0.19910(2) 0.02550(15) Uani 1 1 d . . .
Mo4 Mo 0.75958(3) 0.31385(2) 0.06982(2) 0.02317(14) Uani 1 1 d . . .
Mo5 Mo 0.85138(3) 0.27227(2) 0.17745(2) 0.02406(14) Uani 1 1 d . . .
Mo6 Mo 0.69066(3) 0.29760(2) 0.19473(2) 0.02657(15) Uani 1 1 d . . .
O1 O 0.75279(17) 0.24063(15) 0.13348(16) 0.0188(8) Uani 1 1 d . . .
O2 O 0.5793(2) 0.18701(19) 0.06666(18) 0.0348(11) Uani 1 1 d . . .
O3 O 0.7424(2) 0.11948(19) 0.24896(18) 0.0378(11) Uani 1 1 d . . .
O4 O 0.7596(2) 0.36519(18) 0.02169(18) 0.0345(11) Uani 1 1 d . . .
O5 O 0.9233(2) 0.29688(19) 0.20466(18) 0.0343(11) Uani 1 1 d . . .
O6 O 0.6476(2) 0.34040(19) 0.23722(19) 0.0409(12) Uani 1 1 d . . .
O7 O 0.71787(18) 0.16606(16) 0.05729(15) 0.0204(8) Uani 1 1 d . . .
O8 O 0.6733(2) 0.27169(17) 0.04942(17) 0.0256(9) Uani 1 1 d . . .
O9 O 0.62269(19) 0.26016(17) 0.15295(17) 0.0274(9) Uani 1 1 d . . .
O10 O 0.6681(2) 0.15919(17) 0.15904(17) 0.0290(10) Uani 1 1 d . . .
O11 O 0.80022(18) 0.25226(16) 0.03053(16) 0.0232(9) Uani 1 1 d . . .
O12 O 0.7041(2) 0.34272(17) 0.12830(17) 0.0282(9) Uani 1 1 d . . .
O13 O 0.7038(2) 0.23289(18) 0.23714(17) 0.0300(10) Uani 1 1 d . . .
O14 O 0.79899(19) 0.13868(16) 0.14295(16) 0.0244(9) Uani 1 1 d . . .
O15 O 0.88187(18) 0.22440(16) 0.11789(17) 0.0237(9) Uani 1 1 d . . .
O16 O 0.8354(2) 0.32524(16) 0.11151(17) 0.0262(9) Uani 1 1 d . . .
O17 O 0.7835(2) 0.31597(17) 0.21161(17) 0.0275(9) Uani 1 1 d . . .
O18 O 0.8300(2) 0.21227(18) 0.22127(17) 0.0309(10) Uani 1 1 d . . .
O19 O 0.8869(2) -0.09472(18) -0.0361(2) 0.0386(11) Uani 1 1 d . . .
O20 O 0.8148(2) -0.06114(18) 0.0269(2) 0.0403(12) Uani 1 1 d . . .
H20 H 0.8077 -0.0940 0.0332 0.060 Uiso 1 1 calc R . .
O21 O 0.5000 0.4165(9) 0.2500 0.202(8) Uiso 0.902(19) 2 d SPD . 3
N1 N 0.8563(2) 0.14211(19) 0.03533(19) 0.0223(10) Uani 1 1 d . . .
N2A N 0.5000 0.1265(3) 0.2500 0.0297(17) Uani 1 2 d S . .
N2B N 0.7500 0.5000 0.1379(5) 0.072(3) Uani 1 2 d S . .
N3 N 0.6213(3) 0.2570(2) -0.1110(2) 0.0316(12) Uani 1 1 d . . .
N4 N 0.6071(6) 0.0212(5) 0.1303(4) 0.0389(19) Uani 0.50 1 d P A -1
C1 C 0.8883(3) 0.0988(2) 0.0077(2) 0.0214(12) Uani 1 1 d . . .
C2 C 0.8605(3) 0.0452(2) 0.0114(2) 0.0252(13) Uani 1 1 d . . .
H2 H 0.8219 0.0392 0.0324 0.030 Uiso 1 1 calc R . .
C3 C 0.8904(3) 0.0018(2) -0.0161(2) 0.0204(12) Uani 1 1 d . . .
C4 C 0.9472(3) 0.0114(2) -0.0485(2) 0.0238(13) Uani 1 1 d . . .
H4 H 0.9667 -0.0177 -0.0681 0.029 Uiso 1 1 calc R . .
C5 C 0.9747(3) 0.0635(2) -0.0519(2) 0.0224(12) Uani 1 1 d . . .
H5 H 1.0128 0.0692 -0.0735 0.027 Uiso 1 1 calc R . .
C6 C 0.9462(3) 0.1078(2) -0.0234(2) 0.0213(12) Uani 1 1 d . . .
H6 H 0.9655 0.1429 -0.0251 0.026 Uiso 1 1 calc R . .
C7 C 0.8647(3) -0.0564(2) -0.0104(3) 0.0254(13) Uani 1 1 d . . .
C8 C 0.5623(3) 0.0901(3) 0.2447(3) 0.0310(14) Uani 1 1 d . . .
H8A H 0.5611 0.0720 0.2084 0.037 Uiso 1 1 calc R . .
H8B H 0.6014 0.1139 0.2453 0.037 Uiso 1 1 calc R . .
C9 C 0.5707(3) 0.0461(3) 0.2891(3) 0.0361(16) Uani 1 1 d . . .
H9A H 0.5311 0.0229 0.2904 0.043 Uiso 1 1 calc R . .
H9B H 0.5761 0.0635 0.3255 0.043 Uiso 1 1 calc R . .
C10 C 0.6324(3) 0.0103(3) 0.2761(3) 0.0384(17) Uani 1 1 d . . .
H10A H 0.6256 -0.0085 0.2406 0.046 Uiso 1 1 calc R . .
H10B H 0.6712 0.0341 0.2722 0.046 Uiso 1 1 calc R . .
C11 C 0.6461(4) -0.0326(3) 0.3211(4) 0.053(2) Uani 1 1 d . . .
H11A H 0.6854 -0.0534 0.3114 0.080 Uiso 1 1 calc R . .
H11B H 0.6086 -0.0572 0.3241 0.080 Uiso 1 1 calc R . .
H11C H 0.6532 -0.0143 0.3564 0.080 Uiso 1 1 calc R . .
C12 C 0.4975(3) 0.1617(3) 0.1977(3) 0.0330(15) Uani 1 1 d . . .
H12A H 0.4922 0.1375 0.1655 0.040 Uiso 1 1 calc R . .
H12B H 0.5401 0.1806 0.1936 0.040 Uiso 1 1 calc R . .
C13 C 0.4418(3) 0.2049(3) 0.1963(3) 0.0338(15) Uani 1 1 d . . .
H13A H 0.4513 0.2339 0.2234 0.041 Uiso 1 1 calc R . .
H13B H 0.3997 0.1877 0.2065 0.041 Uiso 1 1 calc R . .
C14 C 0.4360(4) 0.2304(3) 0.1378(3) 0.0421(17) Uani 1 1 d . . .
H14A H 0.4288 0.2011 0.1106 0.051 Uiso 1 1 calc R . .
H14B H 0.4777 0.2488 0.1284 0.051 Uiso 1 1 calc R . .
C15 C 0.3788(4) 0.2723(3) 0.1337(3) 0.0429(18) Uani 1 1 d . . .
H15A H 0.3755 0.2857 0.0959 0.064 Uiso 1 1 calc R . .
H15B H 0.3873 0.3028 0.1585 0.064 Uiso 1 1 calc R . .
H15C H 0.3375 0.2547 0.1440 0.064 Uiso 1 1 calc R . .
C16 C 0.6991(4) 0.4704(3) 0.1013(4) 0.069(3) Uani 1 1 d . . .
H16A H 0.7218 0.4406 0.0819 0.083 Uiso 1 1 calc R . .
H16B H 0.6659 0.4536 0.1257 0.083 Uiso 1 1 calc R . .
C17 C 0.6624(6) 0.5052(5) 0.0580(6) 0.104(4) Uani 1 1 d U . .
H17A H 0.6945 0.5281 0.0381 0.124 Uiso 1 1 calc R . .
H17B H 0.6311 0.5296 0.0768 0.124 Uiso 1 1 calc R . .
C18 C 0.6241(6) 0.4686(4) 0.0154(6) 0.126(6) Uani 1 1 d . . .
H18A H 0.6553 0.4421 -0.0005 0.151 Uiso 1 1 calc R . .
H18B H 0.5903 0.4477 0.0356 0.151 Uiso 1 1 calc R . .
C19 C 0.5915(8) 0.4981(7) -0.0304(6) 0.167(8) Uani 1 1 d . . .
H19A H 0.6221 0.5245 -0.0461 0.250 Uiso 1 1 calc R . .
H19B H 0.5527 0.5170 -0.0165 0.250 Uiso 1 1 calc R . .
H19C H 0.5783 0.4721 -0.0588 0.250 Uiso 1 1 calc R . .
C20 C 0.7835(5) 0.4563(4) 0.1748(4) 0.073(3) Uani 1 1 d . . .
H20A H 0.7492 0.4360 0.1949 0.088 Uiso 1 1 calc R . .
H20B H 0.8070 0.4301 0.1509 0.088 Uiso 1 1 calc R . .
C21 C 0.8320(5) 0.4798(4) 0.2163(5) 0.076(3) Uani 1 1 d . . .
H21A H 0.8081 0.4945 0.2484 0.092 Uiso 1 1 calc R . .
H21B H 0.8572 0.5098 0.1992 0.092 Uiso 1 1 calc R . .
C22 C 0.8801(5) 0.4334(4) 0.2353(4) 0.076(3) Uani 1 1 d . . .
H22A H 0.8540 0.4004 0.2433 0.092 Uiso 1 1 calc R . .
H22B H 0.9099 0.4246 0.2044 0.092 Uiso 1 1 calc R . .
C23 C 0.9219(6) 0.4473(6) 0.2862(5) 0.125(5) Uani 1 1 d . . .
H23A H 0.9459 0.4811 0.2797 0.188 Uiso 1 1 calc R . .
H23B H 0.9531 0.4178 0.2932 0.188 Uiso 1 1 calc R . .
H23C H 0.8932 0.4517 0.3182 0.188 Uiso 1 1 calc R . .
C24 C 0.5791(3) 0.2809(3) -0.0634(3) 0.0429(19) Uani 1 1 d . . .
H24A H 0.5562 0.2508 -0.0446 0.052 Uiso 1 1 calc R . .
H24B H 0.6088 0.2982 -0.0363 0.052 Uiso 1 1 calc R . .
C25 C 0.5280(4) 0.3230(4) -0.0817(4) 0.059(2) Uani 1 1 d . B .
H25A H 0.5504 0.3513 -0.1036 0.070 Uiso 1 1 calc R . .
H25B H 0.4960 0.3047 -0.1061 0.070 Uiso 1 1 calc R . .
C26 C 0.4914(5) 0.3499(5) -0.0360(4) 0.083(3) Uani 1 1 d U . .
H26A H 0.5226 0.3713 -0.0137 0.099 Uiso 0.718(12) 1 calc PR B 1
H26B H 0.4592 0.3755 -0.0520 0.099 Uiso 0.718(12) 1 calc PR B 1
H26C H 0.4822 0.3173 -0.0135 0.099 Uiso 0.282(12) 1 d PR B 2
H26D H 0.5277 0.3682 -0.0166 0.099 Uiso 0.282(12) 1 d PR B 2
C27A C 0.4605(6) 0.3159(5) -0.0039(5) 0.056(3) Uani 0.718(12) 1 d PU B 1
H27A H 0.4431 0.2858 -0.0258 0.084 Uiso 0.718(12) 1 calc PR B 1
H27B H 0.4243 0.3348 0.0144 0.084 Uiso 0.718(12) 1 calc PR B 1
H27C H 0.4909 0.3017 0.0237 0.084 Uiso 0.718(12) 1 calc PR B 1
C27B C 0.4410(14) 0.3784(12) -0.0186(12) 0.056(3) Uani 0.282(12) 1 d P B 2
H27D H 0.4380 0.4122 -0.0397 0.084 Uiso 0.282(12) 1 calc PR B 2
H27E H 0.4467 0.3869 0.0204 0.084 Uiso 0.282(12) 1 calc PR B 2
H27F H 0.4007 0.3573 -0.0236 0.084 Uiso 0.282(12) 1 calc PR B 2
C28 C 0.6588(4) 0.3018(3) -0.1439(3) 0.0373(16) Uani 1 1 d . . .
H28A H 0.6857 0.2837 -0.1723 0.045 Uiso 1 1 calc R . .
H28B H 0.6260 0.3245 -0.1631 0.045 Uiso 1 1 calc R . .
C29 C 0.7034(3) 0.3394(3) -0.1108(3) 0.0434(18) Uani 1 1 d . . .
H29A H 0.7354 0.3172 -0.0901 0.052 Uiso 1 1 calc R . .
H29B H 0.6767 0.3599 -0.0840 0.052 Uiso 1 1 calc R . .
C30 C 0.7411(4) 0.3802(4) -0.1482(3) 0.058(2) Uani 1 1 d . . .
H30A H 0.7671 0.3594 -0.1753 0.069 Uiso 1 1 calc R . .
H30B H 0.7087 0.4022 -0.1688 0.069 Uiso 1 1 calc R . .
C31 C 0.7867(4) 0.4184(4) -0.1175(4) 0.070(3) Uani 1 1 d . . .
H31A H 0.8071 0.4435 -0.1436 0.105 Uiso 1 1 calc R . .
H31B H 0.8207 0.3972 -0.0989 0.105 Uiso 1 1 calc R . .
H31C H 0.7616 0.4390 -0.0903 0.105 Uiso 1 1 calc R . .
C32 C 0.5779(3) 0.2263(3) -0.1529(3) 0.0322(15) Uani 1 1 d . . .
H32A H 0.5475 0.2527 -0.1699 0.039 Uiso 1 1 calc R . .
H32B H 0.6066 0.2120 -0.1824 0.039 Uiso 1 1 calc R . .
C33 C 0.5371(3) 0.1787(3) -0.1299(3) 0.0330(15) Uani 1 1 d . . .
H33A H 0.5037 0.1926 -0.1039 0.040 Uiso 1 1 calc R . .
H33B H 0.5659 0.1530 -0.1100 0.040 Uiso 1 1 calc R . .
C34 C 0.5027(3) 0.1490(3) -0.1793(2) 0.0315(15) Uani 1 1 d . . .
H34A H 0.4734 0.1751 -0.1980 0.038 Uiso 1 1 calc R . .
H34B H 0.5367 0.1376 -0.2059 0.038 Uiso 1 1 calc R . .
C35 C 0.4624(3) 0.0987(3) -0.1625(3) 0.0452(18) Uani 1 1 d . . .
H35A H 0.4429 0.0822 -0.1952 0.068 Uiso 1 1 calc R . .
H35B H 0.4276 0.1096 -0.1371 0.068 Uiso 1 1 calc R . .
H35C H 0.4911 0.0722 -0.1444 0.068 Uiso 1 1 calc R . .
C36 C 0.6710(3) 0.2174(3) -0.0830(3) 0.0275(14) Uani 1 1 d . . .
H36A H 0.7012 0.2391 -0.0599 0.033 Uiso 1 1 calc R . .
H36B H 0.6462 0.1930 -0.0581 0.033 Uiso 1 1 calc R . .
C37 C 0.7125(3) 0.1819(3) -0.1221(2) 0.0263(13) Uani 1 1 d . . .
H37A H 0.7329 0.2049 -0.1507 0.032 Uiso 1 1 calc R . .
H37B H 0.6841 0.1548 -0.1405 0.032 Uiso 1 1 calc R . .
C38 C 0.7663(3) 0.1525(3) -0.0884(3) 0.0305(15) Uani 1 1 d . . .
H38A H 0.7972 0.1799 -0.0737 0.037 Uiso 1 1 calc R . .
H38B H 0.7456 0.1340 -0.0567 0.037 Uiso 1 1 calc R . .
C39 C 0.8050(3) 0.1104(3) -0.1223(3) 0.0423(18) Uani 1 1 d . . .
H39A H 0.8201 0.1271 -0.1566 0.064 Uiso 1 1 calc R . .
H39B H 0.7766 0.0794 -0.1308 0.064 Uiso 1 1 calc R . .
H39C H 0.8429 0.0978 -0.1011 0.064 Uiso 1 1 calc R . .
C40 C 0.7333(7) 0.0032(7) 0.1480(5) 0.0389(19) Uani 0.50 1 d P A -1
H40A H 0.7490 -0.0225 0.1202 0.058 Uiso 0.50 1 calc PR A -1
H40B H 0.7396 -0.0123 0.1846 0.058 Uiso 0.50 1 calc PR A -1
H40C H 0.7579 0.0372 0.1450 0.058 Uiso 0.50 1 calc PR A -1
C41 C 0.6632(7) 0.0140(6) 0.1390(6) 0.0389(19) Uani 0.50 1 d P A -1
C42 C 0.5191(11) 0.4302(9) 0.1443(8) 0.202(8) Uiso 0.902(19) 1 d PD . 3
H42A H 0.5372 0.4118 0.1121 0.303 Uiso 0.902(19) 1 calc PR . 3
H42B H 0.5515 0.4558 0.1589 0.303 Uiso 0.902(19) 1 calc PR . 3
H42C H 0.4793 0.4500 0.1338 0.303 Uiso 0.902(19) 1 calc PR . 3
C43 C 0.5015(12) 0.3866(9) 0.1900(7) 0.202(8) Uiso 0.902(19) 1 d PD . 3
H43A H 0.5347 0.3572 0.1901 0.242 Uiso 0.902(19) 1 calc PR . 3
H43B H 0.4581 0.3702 0.1821 0.242 Uiso 0.902(19) 1 calc PR . 3

loop_
_atom_site_aniso_label
_atom_site_aniso_U_11
_atom_site_aniso_U_22
_atom_site_aniso_U_33
_atom_site_aniso_U_23
_atom_site_aniso_U_13
_atom_site_aniso_U_12
Mo1 0.0237(3) 0.0183(3) 0.0173(3) -0.00078(19) 0.0035(2) 0.00010(18)
Mo2 0.0222(3) 0.0278(3) 0.0218(3) -0.0047(2) 0.0018(2) -0.0022(2)
Mo3 0.0349(3) 0.0250(3) 0.0166(3) 0.0037(2) 0.0041(2) -0.0042(2)
Mo4 0.0321(3) 0.0187(3) 0.0188(3) 0.0018(2) 0.0014(2) 0.00139(19)
Mo5 0.0272(3) 0.0267(3) 0.0183(3) -0.0022(2) -0.0012(2) -0.0040(2)
Mo6 0.0313(3) 0.0272(3) 0.0211(3) -0.0069(2) 0.0071(2) 0.0002(2)
O1 0.024(2) 0.019(2) 0.014(2) -0.0006(16) 0.0052(17) -0.0026(15)
O2 0.023(2) 0.044(3) 0.037(3) -0.010(2) 0.001(2) -0.0023(19)
O3 0.060(3) 0.032(3) 0.021(2) 0.004(2) 0.005(2) -0.010(2)
O4 0.053(3) 0.024(2) 0.027(2) 0.0060(19) 0.002(2) 0.0038(19)
O5 0.032(2) 0.038(3) 0.033(3) -0.006(2) -0.005(2) -0.0063(19)
O6 0.047(3) 0.040(3) 0.036(3) -0.014(2) 0.012(2) 0.004(2)
O7 0.024(2) 0.022(2) 0.015(2) -0.0042(16) 0.0025(17) -0.0031(16)
O8 0.028(2) 0.025(2) 0.024(2) 0.0001(17) -0.0025(19) 0.0038(17)
O9 0.026(2) 0.033(2) 0.024(2) -0.0055(18) 0.0033(18) 0.0003(17)
O10 0.033(2) 0.028(2) 0.027(2) 0.0010(19) 0.010(2) -0.0068(18)
O11 0.028(2) 0.021(2) 0.020(2) -0.0008(17) 0.0053(17) -0.0021(16)
O12 0.034(2) 0.025(2) 0.025(2) -0.0046(18) 0.0004(19) 0.0046(17)
O13 0.036(2) 0.036(3) 0.018(2) -0.0017(18) 0.0049(19) -0.0028(19)
O14 0.033(2) 0.024(2) 0.017(2) 0.0040(17) -0.0029(18) 0.0025(16)
O15 0.0170(19) 0.027(2) 0.027(2) 0.0015(17) 0.0015(17) -0.0010(16)
O16 0.036(2) 0.020(2) 0.023(2) -0.0040(17) 0.0037(19) -0.0083(17)
O17 0.035(2) 0.030(2) 0.018(2) -0.0037(17) 0.0030(19) -0.0063(18)
O18 0.040(2) 0.033(2) 0.020(2) -0.0019(19) -0.004(2) -0.0022(19)
O19 0.044(3) 0.023(2) 0.049(3) -0.009(2) 0.013(2) -0.0053(19)
O20 0.046(3) 0.022(2) 0.053(3) 0.001(2) 0.022(2) -0.004(2)
N1 0.027(3) 0.021(3) 0.019(2) 0.001(2) 0.001(2) 0.0012(19)
N2A 0.022(4) 0.034(4) 0.033(4) 0.000 0.005(3) 0.000
N2B 0.069(7) 0.037(6) 0.109(10) 0.000 0.000 0.001(5)
N3 0.032(3) 0.039(3) 0.023(3) -0.009(2) -0.006(2) 0.012(2)
N4 0.055(5) 0.037(4) 0.024(4) -0.004(3) -0.001(4) 0.005(4)
C1 0.026(3) 0.024(3) 0.014(3) 0.001(2) 0.004(2) 0.004(2)
C2 0.018(3) 0.032(3) 0.025(3) 0.001(3) 0.001(3) 0.001(2)
C3 0.021(3) 0.021(3) 0.019(3) 0.001(2) -0.002(2) 0.002(2)
C4 0.023(3) 0.033(3) 0.015(3) -0.005(2) -0.002(3) 0.005(2)
C5 0.017(3) 0.029(3) 0.021(3) 0.007(2) 0.006(2) 0.001(2)
C6 0.021(3) 0.027(3) 0.016(3) 0.004(2) -0.003(2) -0.001(2)
C7 0.023(3) 0.026(3) 0.028(3) 0.000(3) -0.001(3) -0.002(2)
C8 0.020(3) 0.031(3) 0.042(4) -0.002(3) 0.007(3) 0.004(2)
C9 0.020(3) 0.036(4) 0.052(4) 0.006(3) 0.000(3) 0.000(3)
C10 0.031(3) 0.032(4) 0.052(5) -0.008(3) -0.004(3) 0.000(3)
C11 0.040(4) 0.032(4) 0.089(6) 0.010(4) 0.006(4) 0.003(3)
C12 0.027(3) 0.039(4) 0.033(4) 0.001(3) 0.004(3) -0.001(3)
C13 0.030(3) 0.041(4) 0.031(4) -0.004(3) 0.004(3) 0.006(3)
C14 0.047(4) 0.041(4) 0.038(4) 0.004(3) 0.012(4) 0.008(3)
C15 0.046(4) 0.042(4) 0.040(4) 0.004(3) 0.003(4) 0.012(3)
C16 0.074(6) 0.031(4) 0.102(8) 0.000(5) -0.020(6) 0.005(4)
C17 0.093(6) 0.080(7) 0.139(8) 0.014(6) -0.033(6) 0.001(5)
C18 0.120(10) 0.055(7) 0.203(15) 0.034(8) -0.103(10) -0.003(6)
C19 0.135(13) 0.206(19) 0.160(15) 0.084(14) -0.008(12) -0.055(13)
C20 0.094(7) 0.031(4) 0.095(7) 0.004(5) -0.033(6) 0.005(4)
C21 0.086(7) 0.047(6) 0.096(8) 0.001(5) -0.021(6) -0.016(5)
C22 0.070(6) 0.073(7) 0.086(7) 0.006(6) -0.010(6) -0.015(5)
C23 0.128(11) 0.135(13) 0.113(10) 0.010(9) 0.016(9) -0.070(10)
C24 0.041(4) 0.059(5) 0.029(4) -0.026(3) -0.008(3) 0.017(3)
C25 0.052(5) 0.060(5) 0.064(6) -0.029(4) -0.007(4) 0.027(4)
C26 0.070(6) 0.085(6) 0.093(7) -0.029(5) -0.001(5) 0.009(5)
C27A 0.055(6) 0.052(7) 0.061(7) -0.011(5) -0.011(5) 0.020(5)
C27B 0.055(6) 0.052(7) 0.061(7) -0.011(5) -0.011(5) 0.020(5)
C28 0.049(4) 0.031(4) 0.033(4) -0.003(3) -0.015(3) 0.010(3)
C29 0.043(4) 0.051(5) 0.036(4) -0.018(4) 0.002(3) 0.009(3)
C30 0.064(5) 0.060(5) 0.049(5) -0.003(4) -0.016(4) 0.000(4)
C31 0.081(6) 0.057(6) 0.072(6) -0.008(5) -0.008(5) -0.003(5)
C32 0.034(4) 0.041(4) 0.022(3) -0.006(3) -0.010(3) 0.011(3)
C33 0.031(3) 0.047(4) 0.021(3) -0.008(3) -0.002(3) 0.014(3)
C34 0.036(3) 0.039(4) 0.020(3) -0.007(3) -0.012(3) 0.015(3)
C35 0.037(4) 0.063(5) 0.035(4) -0.004(4) -0.010(3) 0.005(3)
C36 0.028(3) 0.033(3) 0.021(3) -0.001(3) -0.006(3) 0.008(3)
C37 0.027(3) 0.032(3) 0.020(3) 0.000(3) -0.007(3) 0.003(2)
C38 0.021(3) 0.042(4) 0.028(4) 0.004(3) -0.004(3) 0.011(3)
C39 0.041(4) 0.049(5) 0.036(4) -0.011(3) -0.004(3) 0.018(3)
C40 0.055(5) 0.037(4) 0.024(4) -0.004(3) -0.001(4) 0.005(4)
C41 0.055(5) 0.037(4) 0.024(4) -0.004(3) -0.001(4) 0.005(4)

loop_
_atom_type_symbol
_atom_type_description
_atom_type_scat_dispersion_real
_atom_type_scat_dispersion_imag
_atom_type_scat_source
C C 0.0033 0.0016 'International Tables Vol C Tables 4.2.6.8 and 6.1.1.4'
H H 0.0000 0.0000 'International Tables Vol C Tables 4.2.6.8 and 6.1.1.4'
Mo Mo -1.6832 0.6857 'International Tables Vol C Tables 4.2.6.8 and 6.1.1.4'
N N 0.0061 0.0033 'International Tables Vol C Tables 4.2.6.8 and 6.1.1.4'
O O 0.0106 0.0060 'International Tables Vol C Tables 4.2.6.8 and 6.1.1.4'

loop_
_geom_angle_atom_site_label_1
_geom_angle_atom_site_label_2
_geom_angle_atom_site_label_3
_geom_angle
_geom_angle_site_symmetry_1
_geom_angle_site_symmetry_3
N1 Mo1 O11 104.61(19) . .
N1 Mo1 O15 102.11(19) . .
O11 Mo1 O15 90.92(17) . .
N1 Mo1 O14 97.67(19) . .
O11 Mo1 O14 157.44(16) . .
O15 Mo1 O14 87.77(16) . .
N1 Mo1 O7 100.24(19) . .
O11 Mo1 O7 88.15(16) . .
O15 Mo1 O7 157.12(15) . .
O14 Mo1 O7 84.45(15) . .
N1 Mo1 O1 175.18(18) . .
O11 Mo1 O1 79.90(15) . .
O15 Mo1 O1 79.29(15) . .
O14 Mo1 O1 77.72(15) . .
O7 Mo1 O1 78.03(14) . .
N1 Mo1 Mo4 138.03(15) . .
O11 Mo1 Mo4 33.68(11) . .
O15 Mo1 Mo4 80.44(12) . .
O14 Mo1 Mo4 124.28(11) . .
O7 Mo1 Mo4 86.25(11) . .
O1 Mo1 Mo4 46.62(10) . .
O2 Mo2 O8 105.4(2) . .
O2 Mo2 O7 103.31(18) . .
O8 Mo2 O7 92.70(17) . .
O2 Mo2 O9 102.73(19) . .
O8 Mo2 O9 90.38(18) . .
O7 Mo2 O9 151.92(16) . .
O2 Mo2 O10 101.8(2) . .
O8 Mo2 O10 152.67(17) . .
O7 Mo2 O10 83.28(16) . .
O9 Mo2 O10 81.30(17) . .
O2 Mo2 O1 176.18(19) . .
O8 Mo2 O1 78.38(15) . .
O7 Mo2 O1 76.48(14) . .
O9 Mo2 O1 76.83(15) . .
O10 Mo2 O1 74.40(15) . .
O3 Mo3 O10 104.1(2) . .
O3 Mo3 O14 104.6(2) . .
O10 Mo3 O14 93.33(17) . .
O3 Mo3 O13 102.2(2) . .
O10 Mo3 O13 88.98(18) . .
O14 Mo3 O13 151.63(17) . .
O3 Mo3 O18 102.1(2) . .
O10 Mo3 O18 153.24(18) . .
O14 Mo3 O18 85.11(17) . .
O13 Mo3 O18 80.36(17) . .
O3 Mo3 O1 176.99(18) . .
O10 Mo3 O1 78.33(15) . .
O14 Mo3 O1 76.89(15) . .
O13 Mo3 O1 75.91(15) . .
O18 Mo3 O1 75.30(15) . .
O4 Mo4 O16 105.0(2) . .
O4 Mo4 O12 103.25(19) . .
O16 Mo4 O12 91.61(17) . .
O4 Mo4 O11 103.50(19) . .
O16 Mo4 O11 91.78(17) . .
O12 Mo4 O11 151.14(17) . .
O4 Mo4 O8 101.63(19) . .
O16 Mo4 O8 153.37(17) . .
O12 Mo4 O8 82.37(17) . .
O11 Mo4 O8 81.84(15) . .
O4 Mo4 O1 176.06(18) . .
O16 Mo4 O1 78.94(15) . .
O12 Mo4 O1 76.53(15) . .
O11 Mo4 O1 76.03(15) . .
O8 Mo4 O1 74.43(14) . .
O4 Mo4 Mo1 136.64(15) . .
O16 Mo4 Mo1 81.06(13) . .
O12 Mo4 Mo1 119.65(12) . .
O11 Mo4 Mo1 33.23(12) . .
O8 Mo4 Mo1 79.55(11) . .
O1 Mo4 Mo1 43.19(9) . .
O5 Mo5 O18 104.9(2) . .
O5 Mo5 O17 104.37(19) . .
O18 Mo5 O17 91.55(19) . .
O5 Mo5 O15 103.02(19) . .
O18 Mo5 O15 91.21(18) . .
O17 Mo5 O15 150.75(17) . .
O5 Mo5 O16 102.07(19) . .
O18 Mo5 O16 153.05(17) . .
O17 Mo5 O16 82.66(17) . .
O15 Mo5 O16 81.78(16) . .
O5 Mo5 O1 176.08(18) . .
O18 Mo5 O1 78.71(16) . .
O17 Mo5 O1 76.94(15) . .
O15 Mo5 O1 75.08(14) . .
O16 Mo5 O1 74.35(14) . .
O6 Mo6 O13 104.9(2) . .
O6 Mo6 O9 103.9(2) . .
O13 Mo6 O9 89.28(18) . .
O6 Mo6 O12 102.6(2) . .
O13 Mo6 O12 152.40(17) . .
O9 Mo6 O12 86.42(18) . .
O6 Mo6 O17 102.8(2) . .
O13 Mo6 O17 86.84(18) . .
O9 Mo6 O17 153.04(17) . .
O12 Mo6 O17 84.79(17) . .
O6 Mo6 O1 177.79(19) . .
O13 Mo6 O1 77.07(15) . .
O9 Mo6 O1 77.04(15) . .
O12 Mo6 O1 75.39(15) . .
O17 Mo6 O1 76.09(15) . .
Mo1 O1 Mo4 90.19(13) . .
Mo1 O1 Mo3 91.15(13) . .
Mo4 O1 Mo3 178.52(18) . .
Mo1 O1 Mo2 91.84(13) . .
Mo4 O1 Mo2 90.43(13) . .
Mo3 O1 Mo2 90.17(12) . .
Mo1 O1 Mo5 90.67(13) . .
Mo4 O1 Mo5 89.78(12) . .
Mo3 O1 Mo5 89.56(13) . .
Mo2 O1 Mo5 177.48(18) . .
Mo1 O1 Mo6 179.24(19) . .
Mo4 O1 Mo6 89.60(13) . .
Mo3 O1 Mo6 89.06(13) . .
Mo2 O1 Mo6 88.89(12) . .
Mo5 O1 Mo6 88.60(13) . .
Mo2 O7 Mo1 112.88(18) . .
Mo2 O8 Mo4 116.8(2) . .
Mo6 O9 Mo2 117.0(2) . .
Mo3 O10 Mo2 117.0(2) . .
Mo1 O11 Mo4 113.10(19) . .
Mo4 O12 Mo6 118.2(2) . .
Mo6 O13 Mo3 117.4(2) . .
Mo3 O14 Mo1 114.10(19) . .
Mo1 O15 Mo5 114.77(18) . .
Mo4 O16 Mo5 116.85(19) . .
Mo5 O17 Mo6 117.7(2) . .
Mo5 O18 Mo3 116.4(2) . .
C7 O20 H20 109.5 . .
C43 O21 C43 127(2) 4_655 .
C1 N1 Mo1 171.1(4) . .
C12 N2A C12 111.6(7) 4_655 .
C12 N2A C8 106.3(3) 4_655 4_655
C12 N2A C8 111.4(3) . 4_655
C12 N2A C8 111.4(3) 4_655 .
C12 N2A C8 106.3(3) . .
C8 N2A C8 109.8(6) 4_655 .
C16 N2B C16 109.8(11) . 2_665
C16 N2B C20 107.5(5) . .
C16 N2B C20 111.2(5) 2_665 .
C16 N2B C20 111.2(5) . 2_665
C16 N2B C20 107.5(5) 2_665 2_665
C20 N2B C20 109.7(11) . 2_665
C32 N3 C24 111.0(5) . .
C32 N3 C36 110.7(5) . .
C24 N3 C36 105.5(5) . .
C32 N3 C28 106.7(5) . .
C24 N3 C28 112.5(5) . .
C36 N3 C28 110.4(5) . .
N1 C1 C6 121.2(5) . .
N1 C1 C2 118.6(5) . .
C6 C1 C2 120.3(5) . .
C3 C2 C1 119.8(5) . .
C3 C2 H2 120.1 . .
C1 C2 H2 120.1 . .
C2 C3 C4 119.6(5) . .
C2 C3 C7 121.4(5) . .
C4 C3 C7 119.0(5) . .
C5 C4 C3 120.7(5) . .
C5 C4 H4 119.6 . .
C3 C4 H4 119.6 . .
C4 C5 C6 120.8(5) . .
C4 C5 H5 119.6 . .
C6 C5 H5 119.6 . .
C5 C6 C1 118.8(5) . .
C5 C6 H6 120.6 . .
C1 C6 H6 120.6 . .
O19 C7 O20 123.3(6) . .
O19 C7 C3 123.5(5) . .
O20 C7 C3 113.2(5) . .
C9 C8 N2A 115.9(5) . .
C9 C8 H8A 108.3 . .
N2A C8 H8A 108.3 . .
C9 C8 H8B 108.3 . .
N2A C8 H8B 108.3 . .
H8A C8 H8B 107.4 . .
C8 C9 C10 110.0(5) . .
C8 C9 H9A 109.7 . .
C10 C9 H9A 109.7 . .
C8 C9 H9B 109.7 . .
C10 C9 H9B 109.7 . .
H9A C9 H9B 108.2 . .
C11 C10 C9 112.7(6) . .
C11 C10 H10A 109.1 . .
C9 C10 H10A 109.1 . .
C11 C10 H10B 109.1 . .
C9 C10 H10B 109.1 . .
H10A C10 H10B 107.8 . .
C10 C11 H11A 109.5 . .
C10 C11 H11B 109.5 . .
H11A C11 H11B 109.5 . .
C10 C11 H11C 109.5 . .
H11A C11 H11C 109.5 . .
H11B C11 H11C 109.5 . .
N2A C12 C13 115.2(5) . .
N2A C12 H12A 108.5 . .
C13 C12 H12A 108.5 . .
N2A C12 H12B 108.5 . .
C13 C12 H12B 108.5 . .
H12A C12 H12B 107.5 . .
C12 C13 C14 110.4(5) . .
C12 C13 H13A 109.6 . .
C14 C13 H13A 109.6 . .
C12 C13 H13B 109.6 . .
C14 C13 H13B 109.6 . .
H13A C13 H13B 108.1 . .
C13 C14 C15 112.4(6) . .
C13 C14 H14A 109.1 . .
C15 C14 H14A 109.1 . .
C13 C14 H14B 109.1 . .
C15 C14 H14B 109.1 . .
H14A C14 H14B 107.9 . .
C14 C15 H15A 109.5 . .
C14 C15 H15B 109.5 . .
H15A C15 H15B 109.5 . .
C14 C15 H15C 109.5 . .
H15A C15 H15C 109.5 . .
H15B C15 H15C 109.5 . .
C17 C16 N2B 117.0(8) . .
C17 C16 H16A 108.0 . .
N2B C16 H16A 108.0 . .
C17 C16 H16B 108.0 . .
N2B C16 H16B 108.0 . .
H16A C16 H16B 107.3 . .
C16 C17 C18 111.7(9) . .
C16 C17 H17A 109.3 . .
C18 C17 H17A 109.3 . .
C16 C17 H17B 109.3 . .
C18 C17 H17B 109.3 . .
H17A C17 H17B 107.9 . .
C19 C18 C17 115.8(11) . .
C19 C18 H18A 108.3 . .
C17 C18 H18A 108.3 . .
C19 C18 H18B 108.3 . .
C17 C18 H18B 108.3 . .
H18A C18 H18B 107.4 . .
C18 C19 H19A 109.5 . .
C18 C19 H19B 109.5 . .
H19A C19 H19B 109.5 . .
C18 C19 H19C 109.5 . .
H19A C19 H19C 109.5 . .
H19B C19 H19C 109.5 . .
C21 C20 N2B 113.7(7) . .
C21 C20 H20A 108.8 . .
N2B C20 H20A 108.8 . .
C21 C20 H20B 108.8 . .
N2B C20 H20B 108.8 . .
H20A C20 H20B 107.7 . .
C20 C21 C22 108.7(8) . .
C20 C21 H21A 109.9 . .
C22 C21 H21A 109.9 . .
C20 C21 H21B 109.9 . .
C22 C21 H21B 109.9 . .
H21A C21 H21B 108.3 . .
C23 C22 C21 114.7(10) . .
C23 C22 H22A 108.6 . .
C21 C22 H22A 108.6 . .
C23 C22 H22B 108.6 . .
C21 C22 H22B 108.6 . .
H22A C22 H22B 107.6 . .
C22 C23 H23A 109.5 . .
C22 C23 H23B 109.5 . .
H23A C23 H23B 109.5 . .
C22 C23 H23C 109.5 . .
H23A C23 H23C 109.5 . .
H23B C23 H23C 109.5 . .
C25 C24 N3 114.4(6) . .
C25 C24 H24A 108.7 . .
N3 C24 H24A 108.7 . .
C25 C24 H24B 108.7 . .
N3 C24 H24B 108.7 . .
H24A C24 H24B 107.6 . .
C26 C25 C24 114.9(7) . .
C26 C25 H25A 108.5 . .
C24 C25 H25A 108.5 . .
C26 C25 H25B 108.5 . .
C24 C25 H25B 108.5 . .
H25A C25 H25B 107.5 . .
C27A C26 C27B 76.8(16) . .
C27A C26 C25 113.7(10) . .
C27B C26 C25 150.1(17) . .
C27A C26 H26A 108.8 . .
C27B C26 H26A 92.4 . .
C25 C26 H26A 108.8 . .
C27A C26 H26B 108.8 . .
C25 C26 H26B 108.8 . .
H26A C26 H26B 107.7 . .
C27B C26 H26C 96.2 . .
C25 C26 H26C 98.4 . .
H26A C26 H26C 104.4 . .
H26B C26 H26C 127.5 . .
C27A C26 H26D 111.5 . .
C27B C26 H26D 100.8 . .
C25 C26 H26D 100.6 . .
H26B C26 H26D 113.2 . .
H26C C26 H26D 104.3 . .
C26 C27A H27A 109.5 . .
H26C C27A H27A 96.7 . .
C26 C27A H27B 109.5 . .
H26C C27A H27B 147.8 . .
C26 C27A H27C 109.5 . .
H26C C27A H27C 77.5 . .
C26 C27B H27D 109.5 . .
C26 C27B H27E 109.5 . .
H27D C27B H27E 109.5 . .
C26 C27B H27F 109.5 . .
H27D C27B H27F 109.5 . .
H27E C27B H27F 109.5 . .
C29 C28 N3 116.7(6) . .
C29 C28 H28A 108.1 . .
N3 C28 H28A 108.1 . .
C29 C28 H28B 108.1 . .
N3 C28 H28B 108.1 . .
H28A C28 H28B 107.3 . .
C28 C29 C30 112.1(6) . .
C28 C29 H29A 109.2 . .
C30 C29 H29A 109.2 . .
C28 C29 H29B 109.2 . .
C30 C29 H29B 109.2 . .
H29A C29 H29B 107.9 . .
C31 C30 C29 114.5(7) . .
C31 C30 H30A 108.6 . .
C29 C30 H30A 108.6 . .
C31 C30 H30B 108.6 . .
C29 C30 H30B 108.6 . .
H30A C30 H30B 107.6 . .
C30 C31 H31A 109.5 . .
C30 C31 H31B 109.5 . .
H31A C31 H31B 109.5 . .
C30 C31 H31C 109.5 . .
H31A C31 H31C 109.5 . .
H31B C31 H31C 109.5 . .
C33 C32 N3 116.2(5) . .
C33 C32 H32A 108.2 . .
N3 C32 H32A 108.2 . .
C33 C32 H32B 108.2 . .
N3 C32 H32B 108.2 . .
H32A C32 H32B 107.4 . .
C32 C33 C34 108.5(5) . .
C32 C33 H33A 110.0 . .
C34 C33 H33A 110.0 . .
C32 C33 H33B 110.0 . .
C34 C33 H33B 110.0 . .
H33A C33 H33B 108.4 . .
C35 C34 C33 114.2(5) . .
C35 C34 H34A 108.7 . .
C33 C34 H34A 108.7 . .
C35 C34 H34B 108.7 . .
C33 C34 H34B 108.7 . .
H34A C34 H34B 107.6 . .
C34 C35 H35A 109.5 . .
C34 C35 H35B 109.5 . .
H35A C35 H35B 109.5 . .
C34 C35 H35C 109.5 . .
H35A C35 H35C 109.5 . .
H35B C35 H35C 109.5 . .
C37 C36 N3 116.0(5) . .
C37 C36 H36A 108.3 . .
N3 C36 H36A 108.3 . .
C37 C36 H36B 108.3 . .
N3 C36 H36B 108.3 . .
H36A C36 H36B 107.4 . .
C36 C37 C38 108.9(5) . .
C36 C37 H37A 109.9 . .
C38 C37 H37A 109.9 . .
C36 C37 H37B 109.9 . .
C38 C37 H37B 109.9 . .
H37A C37 H37B 108.3 . .
C39 C38 C37 113.0(5) . .
C39 C38 H38A 109.0 . .
C37 C38 H38A 109.0 . .
C39 C38 H38B 109.0 . .
C37 C38 H38B 109.0 . .
H38A C38 H38B 107.8 . .
C38 C39 H39A 109.5 . .
C38 C39 H39B 109.5 . .
H39A C39 H39B 109.5 . .
C38 C39 H39C 109.5 . .
H39A C39 H39C 109.5 . .
H39B C39 H39C 109.5 . .
N4 C41 C40 177.5(16) . .
C42 C43 O21 109.0(15) . .
C42 C43 H43A 109.9 . .
O21 C43 H43A 109.9 . .
C42 C43 H43B 109.9 . .
O21 C43 H43B 109.9 . .
H43A C43 H43B 108.3 . .

loop_
_geom_bond_atom_site_label_1
_geom_bond_atom_site_label_2
_geom_bond_distance
_geom_bond_site_symmetry_2
Mo1 N1 1.732(5) .
Mo1 O11 1.912(4) .
Mo1 O15 1.919(4) .
Mo1 O14 1.997(4) .
Mo1 O7 2.007(4) .
Mo1 O1 2.197(4) .
Mo1 Mo4 3.2102(7) .
Mo2 O2 1.691(4) .
Mo2 O8 1.833(4) .
Mo2 O7 1.906(4) .
Mo2 O9 1.948(4) .
Mo2 O10 2.047(4) .
Mo2 O1 2.341(4) .
Mo3 O3 1.687(4) .
Mo3 O10 1.835(4) .
Mo3 O14 1.861(4) .
Mo3 O13 1.975(4) .
Mo3 O18 2.053(4) .
Mo3 O1 2.336(4) .
Mo4 O4 1.689(4) .
Mo4 O16 1.833(4) .
Mo4 O12 1.913(4) .
Mo4 O11 1.935(4) .
Mo4 O8 2.061(4) .
Mo4 O1 2.333(4) .
Mo5 O5 1.685(4) .
Mo5 O18 1.835(4) .
Mo5 O17 1.902(4) .
Mo5 O15 1.930(4) .
Mo5 O16 2.052(4) .
Mo5 O1 2.359(4) .
Mo6 O6 1.683(4) .
Mo6 O13 1.878(4) .
Mo6 O9 1.912(4) .
Mo6 O12 1.941(4) .
Mo6 O17 1.949(4) .
Mo6 O1 2.359(4) .
O19 C7 1.193(7) .
O20 C7 1.343(7) .
O20 H20 0.8200 .
O21 C43 1.603(15) 4_655
O21 C43 1.603(15) .
N1 C1 1.390(7) .
N2A C12 1.512(7) 4_655
N2A C12 1.512(7) .
N2A C8 1.528(7) 4_655
N2A C8 1.528(7) .
N2B C16 1.519(11) .
N2B C16 1.519(11) 2_665
N2B C20 1.528(11) .
N2B C20 1.528(11) 2_665
N3 C32 1.517(8) .
N3 C24 1.529(8) .
N3 C36 1.531(7) .
N3 C28 1.531(9) .
N4 C41 1.154(16) .
C1 C6 1.392(7) .
C1 C2 1.411(8) .
C2 C3 1.372(8) .
C2 H2 0.9300 .
C3 C4 1.392(8) .
C3 C7 1.501(8) .
C4 C5 1.373(8) .
C4 H4 0.9300 .
C5 C6 1.388(8) .
C5 H5 0.9300 .
C6 H6 0.9300 .
C8 C9 1.511(9) .
C8 H8A 0.9700 .
C8 H8B 0.9700 .
C9 C10 1.536(8) .
C9 H9A 0.9700 .
C9 H9B 0.9700 .
C10 C11 1.516(10) .
C10 H10A 0.9700 .
C10 H10B 0.9700 .
C11 H11A 0.9600 .
C11 H11B 0.9600 .
C11 H11C 0.9600 .
C12 C13 1.525(8) .
C12 H12A 0.9700 .
C12 H12B 0.9700 .
C13 C14 1.530(9) .
C13 H13A 0.9700 .
C13 H13B 0.9700 .
C14 C15 1.528(9) .
C14 H14A 0.9700 .
C14 H14B 0.9700 .
C15 H15A 0.9600 .
C15 H15B 0.9600 .
C15 H15C 0.9600 .
C16 C17 1.520(13) .
C16 H16A 0.9700 .
C16 H16B 0.9700 .
C17 C18 1.549(15) .
C17 H17A 0.9700 .
C17 H17B 0.9700 .
C18 C19 1.457(16) .
C18 H18A 0.9700 .
C18 H18B 0.9700 .
C19 H19A 0.9600 .
C19 H19B 0.9600 .
C19 H19C 0.9600 .
C20 C21 1.497(12) .
C20 H20A 0.9700 .
C20 H20B 0.9700 .
C21 C22 1.544(13) .
C21 H21A 0.9700 .
C21 H21B 0.9700 .
C22 C23 1.512(14) .
C22 H22A 0.9700 .
C22 H22B 0.9700 .
C23 H23A 0.9600 .
C23 H23B 0.9600 .
C23 H23C 0.9600 .
C24 C25 1.504(10) .
C24 H24A 0.9700 .
C24 H24B 0.9700 .
C25 C26 1.465(11) .
C25 H25A 0.9700 .
C25 H25B 0.9700 .
C26 C27A 1.280(14) .
C26 C27B 1.29(3) .
C26 H26A 0.9700 .
C26 H26B 0.9700 .
C26 H26C 0.9699 .
C26 H26D 0.9701 .
C27A H26C 0.4919 .
C27A H27A 0.9600 .
C27A H27B 0.9600 .
C27A H27C 0.9600 .
C27B H27D 0.9600 .
C27B H27E 0.9600 .
C27B H27F 0.9600 .
C28 C29 1.496(9) .
C28 H28A 0.9700 .
C28 H28B 0.9700 .
C29 C30 1.526(11) .
C29 H29A 0.9700 .
C29 H29B 0.9700 .
C30 C31 1.487(11) .
C30 H30A 0.9700 .
C30 H30B 0.9700 .
C31 H31A 0.9600 .
C31 H31B 0.9600 .
C31 H31C 0.9600 .
C32 C33 1.511(9) .
C32 H32A 0.9700 .
C32 H32B 0.9700 .
C33 C34 1.540(8) .
C33 H33A 0.9700 .
C33 H33B 0.9700 .
C34 C35 1.510(10) .
C34 H34A 0.9700 .
C34 H34B 0.9700 .
C35 H35A 0.9600 .
C35 H35B 0.9600 .
C35 H35C 0.9600 .
C36 C37 1.515(8) .
C36 H36A 0.9700 .
C36 H36B 0.9700 .
C37 C38 1.519(8) .
C37 H37A 0.9700 .
C37 H37B 0.9700 .
C38 C39 1.513(8) .
C38 H38A 0.9700 .
C38 H38B 0.9700 .
C39 H39A 0.9600 .
C39 H39B 0.9600 .
C39 H39C 0.9600 .
C40 C41 1.439(19) .
C40 H40A 0.9600 .
C40 H40B 0.9600 .
C40 H40C 0.9600 .
C42 C43 1.556(16) .
C42 H42A 0.9600 .
C42 H42B 0.9600 .
C42 H42C 0.9600 .
C43 H43A 0.9700 .
C43 H43B 0.9700 .

loop_
_geom_hbond_atom_site_label_D
_geom_hbond_atom_site_label_H
_geom_hbond_atom_site_label_A
_geom_hbond_distance_DH
_geom_hbond_distance_HA
_geom_hbond_distance_DA
_geom_hbond_angle_DHA
_geom_hbond_site_symmetry_A
O20 H20 O7 0.82 1.90 2.712(6) 170.8 2_655

loop_
_geom_torsion_atom_site_label_1
_geom_torsion_atom_site_label_2
_geom_torsion_atom_site_label_3
_geom_torsion_atom_site_label_4
_geom_torsion
_geom_torsion_site_symmetry_1
N1 Mo1 Mo4 O4 4.0(3) .
O11 Mo1 Mo4 O4 -4.9(3) .
O15 Mo1 Mo4 O4 101.5(3) .
O14 Mo1 Mo4 O4 -177.9(3) .
O7 Mo1 Mo4 O4 -97.2(2) .
O1 Mo1 Mo4 O4 -174.3(3) .
N1 Mo1 Mo4 O16 -98.5(3) .
O11 Mo1 Mo4 O16 -107.3(2) .
O15 Mo1 Mo4 O16 -0.94(17) .
O14 Mo1 Mo4 O16 79.71(18) .
O7 Mo1 Mo4 O16 160.39(16) .
O1 Mo1 Mo4 O16 83.32(18) .
N1 Mo1 Mo4 O12 174.8(3) .
O11 Mo1 Mo4 O12 165.9(2) .
O15 Mo1 Mo4 O12 -87.68(19) .
O14 Mo1 Mo4 O12 -7.0(2) .
O7 Mo1 Mo4 O12 73.64(17) .
O1 Mo1 Mo4 O12 -3.42(19) .
N1 Mo1 Mo4 O11 8.9(3) .
O15 Mo1 Mo4 O11 106.4(2) .
O14 Mo1 Mo4 O11 -173.0(2) .
O7 Mo1 Mo4 O11 -92.3(2) .
O1 Mo1 Mo4 O11 -169.4(2) .
N1 Mo1 Mo4 O8 99.9(3) .
O11 Mo1 Mo4 O8 91.0(2) .
O15 Mo1 Mo4 O8 -162.59(17) .
O14 Mo1 Mo4 O8 -81.94(18) .
O7 Mo1 Mo4 O8 -1.27(15) .
O1 Mo1 Mo4 O8 -78.33(17) .
N1 Mo1 Mo4 O1 178.2(3) .
O11 Mo1 Mo4 O1 169.4(2) .
O15 Mo1 Mo4 O1 -84.26(17) .
O14 Mo1 Mo4 O1 -3.61(19) .
O7 Mo1 Mo4 O1 77.06(17) .
O11 Mo1 O1 Mo4 -5.97(14) .
O15 Mo1 O1 Mo4 86.91(15) .
O14 Mo1 O1 Mo4 176.95(16) .
O7 Mo1 O1 Mo4 -96.21(15) .
O11 Mo1 O1 Mo3 174.67(16) .
O15 Mo1 O1 Mo3 -92.45(15) .
O14 Mo1 O1 Mo3 -2.41(13) .
O7 Mo1 O1 Mo3 84.43(14) .
Mo4 Mo1 O1 Mo3 -179.36(18) .
O11 Mo1 O1 Mo2 84.46(15) .
O15 Mo1 O1 Mo2 177.34(16) .
O14 Mo1 O1 Mo2 -92.62(15) .
O7 Mo1 O1 Mo2 -5.78(13) .
Mo4 Mo1 O1 Mo2 90.43(13) .
O11 Mo1 O1 Mo5 -95.75(15) .
O15 Mo1 O1 Mo5 -2.87(14) .
O14 Mo1 O1 Mo5 87.16(15) .
O7 Mo1 O1 Mo5 174.00(16) .
Mo4 Mo1 O1 Mo5 -89.78(12) .
O16 Mo4 O1 Mo2 179.48(17) .
O12 Mo4 O1 Mo2 85.10(15) .
O11 Mo4 O1 Mo2 -85.86(15) .
O8 Mo4 O1 Mo2 -0.59(13) .
Mo1 Mo4 O1 Mo2 -91.84(14) .
O16 Mo4 O1 Mo5 1.99(14) .
O12 Mo4 O1 Mo5 -92.39(15) .
O11 Mo4 O1 Mo5 96.65(15) .
O8 Mo4 O1 Mo5 -178.09(16) .
Mo1 Mo4 O1 Mo5 90.67(13) .
O16 Mo4 O1 Mo6 90.59(16) .
O12 Mo4 O1 Mo6 -3.79(14) .
O11 Mo4 O1 Mo6 -174.75(16) .
O8 Mo4 O1 Mo6 -89.49(15) .
Mo1 Mo4 O1 Mo6 179.27(18) .
O10 Mo3 O1 Mo1 -93.66(16) .
O14 Mo3 O1 Mo1 2.60(14) .
O13 Mo3 O1 Mo1 174.45(17) .
O18 Mo3 O1 Mo1 90.91(16) .
O10 Mo3 O1 Mo2 -1.81(15) .
O14 Mo3 O1 Mo2 94.44(15) .
O13 Mo3 O1 Mo2 -93.71(15) .
O18 Mo3 O1 Mo2 -177.24(17) .
O10 Mo3 O1 Mo5 175.68(17) .
O14 Mo3 O1 Mo5 -88.06(15) .
O13 Mo3 O1 Mo5 83.79(15) .
O18 Mo3 O1 Mo5 0.25(14) .
O10 Mo3 O1 Mo6 87.08(15) .
O14 Mo3 O1 Mo6 -176.67(16) .
O13 Mo3 O1 Mo6 -4.82(14) .
O18 Mo3 O1 Mo6 -88.35(15) .
O8 Mo2 O1 Mo1 -89.55(16) .
O7 Mo2 O1 Mo1 6.13(14) .
O9 Mo2 O1 Mo1 177.30(17) .
O10 Mo2 O1 Mo1 92.81(16) .
O8 Mo2 O1 Mo4 0.66(15) .
O7 Mo2 O1 Mo4 96.33(15) .
O9 Mo2 O1 Mo4 -92.50(16) .
O10 Mo2 O1 Mo4 -176.99(16) .
O8 Mo2 O1 Mo3 179.30(17) .
O7 Mo2 O1 Mo3 -85.03(15) .
O9 Mo2 O1 Mo3 86.15(16) .
O10 Mo2 O1 Mo3 1.65(14) .
O8 Mo2 O1 Mo6 90.24(16) .
O7 Mo2 O1 Mo6 -174.08(16) .
O9 Mo2 O1 Mo6 -2.91(15) .
O10 Mo2 O1 Mo6 -87.40(15) .
O18 Mo5 O1 Mo1 -91.42(17) .
O17 Mo5 O1 Mo1 174.29(17) .
O15 Mo5 O1 Mo1 2.90(14) .
O16 Mo5 O1 Mo1 88.38(15) .
O18 Mo5 O1 Mo4 178.39(18) .
O17 Mo5 O1 Mo4 84.11(15) .
O15 Mo5 O1 Mo4 -87.28(15) .
O16 Mo5 O1 Mo4 -1.81(13) .
O18 Mo5 O1 Mo3 -0.28(16) .
O17 Mo5 O1 Mo3 -94.56(16) .
O15 Mo5 O1 Mo3 94.05(15) .
O16 Mo5 O1 Mo3 179.52(16) .
O18 Mo5 O1 Mo6 88.79(17) .
O17 Mo5 O1 Mo6 -5.49(15) .
O15 Mo5 O1 Mo6 -176.88(16) .
O16 Mo5 O1 Mo6 -91.41(15) .
O13 Mo6 O1 Mo4 -174.33(17) .
O9 Mo6 O1 Mo4 93.40(16) .
O12 Mo6 O1 Mo4 3.75(14) .
O17 Mo6 O1 Mo4 -84.41(15) .
O13 Mo6 O1 Mo3 5.04(15) .
O9 Mo6 O1 Mo3 -87.23(15) .
O12 Mo6 O1 Mo3 -176.88(17) .
O17 Mo6 O1 Mo3 94.96(16) .
O13 Mo6 O1 Mo2 95.23(16) .
O9 Mo6 O1 Mo2 2.96(15) .
O12 Mo6 O1 Mo2 -86.68(15) .
O17 Mo6 O1 Mo2 -174.84(16) .
O13 Mo6 O1 Mo5 -84.54(16) .
O9 Mo6 O1 Mo5 -176.81(17) .
O12 Mo6 O1 Mo5 93.54(16) .
O17 Mo6 O1 Mo5 5.38(14) .
O2 Mo2 O7 Mo1 176.6(2) .
O8 Mo2 O7 Mo1 70.1(2) .
O9 Mo2 O7 Mo1 -25.8(5) .
O10 Mo2 O7 Mo1 -82.8(2) .
O1 Mo2 O7 Mo1 -7.28(17) .
N1 Mo1 O7 Mo2 -176.9(2) .
O11 Mo1 O7 Mo2 -72.4(2) .
O15 Mo1 O7 Mo2 15.6(5) .
O14 Mo1 O7 Mo2 86.3(2) .
O1 Mo1 O7 Mo2 7.71(18) .
Mo4 Mo1 O7 Mo2 -38.68(16) .
O2 Mo2 O8 Mo4 179.0(2) .
O7 Mo2 O8 Mo4 -76.4(2) .
O9 Mo2 O8 Mo4 75.6(2) .
O10 Mo2 O8 Mo4 4.1(5) .
O1 Mo2 O8 Mo4 -0.83(19) .
O4 Mo4 O8 Mo2 -179.3(2) .
O16 Mo4 O8 Mo2 1.0(5) .
O12 Mo4 O8 Mo2 -77.2(2) .
O11 Mo4 O8 Mo2 78.5(2) .
O1 Mo4 O8 Mo2 0.85(19) .
Mo1 Mo4 O8 Mo2 44.94(18) .
O6 Mo6 O9 Mo2 174.0(2) .
O13 Mo6 O9 Mo2 -80.9(2) .
O12 Mo6 O9 Mo2 71.8(2) .
O17 Mo6 O9 Mo2 0.7(5) .
O1 Mo6 O9 Mo2 -4.0(2) .
O2 Mo2 O9 Mo6 -179.9(2) .
O8 Mo2 O9 Mo6 -73.9(2) .
O7 Mo2 O9 Mo6 22.5(5) .
O10 Mo2 O9 Mo6 79.9(2) .
O1 Mo2 O9 Mo6 4.0(2) .
O3 Mo3 O10 Mo2 -179.5(2) .
O14 Mo3 O10 Mo2 -73.6(2) .
O13 Mo3 O10 Mo2 78.1(2) .
O18 Mo3 O10 Mo2 12.2(5) .
O1 Mo3 O10 Mo2 2.33(19) .
O2 Mo2 O10 Mo3 177.7(2) .
O8 Mo2 O10 Mo3 -7.4(5) .
O7 Mo2 O10 Mo3 75.4(2) .
O9 Mo2 O10 Mo3 -81.0(2) .
O1 Mo2 O10 Mo3 -2.36(19) .
N1 Mo1 O11 Mo4 -173.9(2) .
O15 Mo1 O11 Mo4 -71.1(2) .
O14 Mo1 O11 Mo4 15.3(5) .
O7 Mo1 O11 Mo4 86.01(19) .
O1 Mo1 O11 Mo4 7.83(18) .
O4 Mo4 O11 Mo1 176.5(2) .
O16 Mo4 O11 Mo1 70.7(2) .
O12 Mo4 O11 Mo1 -25.9(4) .
O8 Mo4 O11 Mo1 -83.4(2) .
O1 Mo4 O11 Mo1 -7.48(17) .
O4 Mo4 O12 Mo6 -178.8(2) .
O16 Mo4 O12 Mo6 -73.0(2) .
O11 Mo4 O12 Mo6 23.6(5) .
O8 Mo4 O12 Mo6 81.0(2) .
O1 Mo4 O12 Mo6 5.2(2) .
Mo1 Mo4 O12 Mo6 7.6(3) .
O6 Mo6 O12 Mo4 173.8(2) .
O13 Mo6 O12 Mo4 -1.2(5) .
O9 Mo6 O12 Mo4 -82.7(2) .
O17 Mo6 O12 Mo4 71.8(2) .
O1 Mo6 O12 Mo4 -5.19(19) .
O6 Mo6 O13 Mo3 174.4(2) .
O9 Mo6 O13 Mo3 70.1(2) .
O12 Mo6 O13 Mo3 -10.7(5) .
O17 Mo6 O13 Mo3 -83.2(2) .
O1 Mo6 O13 Mo3 -6.7(2) .
O3 Mo3 O13 Mo6 -175.6(2) .
O10 Mo3 O13 Mo6 -71.4(2) .
O14 Mo3 O13 Mo6 23.7(5) .
O18 Mo3 O13 Mo6 83.9(2) .
O1 Mo3 O13 Mo6 6.8(2) .
O3 Mo3 O14 Mo1 179.6(2) .
O10 Mo3 O14 Mo1 74.1(2) .
O13 Mo3 O14 Mo1 -19.9(5) .
O18 Mo3 O14 Mo1 -79.1(2) .
O1 Mo3 O14 Mo1 -3.13(17) .
N1 Mo1 O14 Mo3 -175.2(2) .
O11 Mo1 O14 Mo3 -4.2(5) .
O15 Mo1 O14 Mo3 82.8(2) .
O7 Mo1 O14 Mo3 -75.6(2) .
O1 Mo1 O14 Mo3 3.32(18) .
Mo4 Mo1 O14 Mo3 6.0(3) .
N1 Mo1 O15 Mo5 -171.4(2) .
O11 Mo1 O15 Mo5 83.4(2) .
O14 Mo1 O15 Mo5 -74.1(2) .
O7 Mo1 O15 Mo5 -4.0(5) .
O1 Mo1 O15 Mo5 3.87(19) .
Mo4 Mo1 O15 Mo5 51.26(17) .
O5 Mo5 O15 Mo1 179.9(2) .
O18 Mo5 O15 Mo1 74.3(2) .
O17 Mo5 O15 Mo1 -21.0(5) .
O16 Mo5 O15 Mo1 -79.6(2) .
O1 Mo5 O15 Mo1 -3.66(18) .
O4 Mo4 O16 Mo5 177.6(2) .
O12 Mo4 O16 Mo5 73.4(2) .
O11 Mo4 O16 Mo5 -78.0(2) .
O8 Mo4 O16 Mo5 -2.7(5) .
O1 Mo4 O16 Mo5 -2.56(19) .
Mo1 Mo4 O16 Mo5 -46.40(18) .
O5 Mo5 O16 Mo4 -179.0(2) .
O18 Mo5 O16 Mo4 3.0(5) .
O17 Mo5 O16 Mo4 -75.8(2) .
O15 Mo5 O16 Mo4 79.3(2) .
O1 Mo5 O16 Mo4 2.58(19) .
O5 Mo5 O17 Mo6 -176.3(2) .
O18 Mo5 O17 Mo6 -70.5(2) .
O15 Mo5 O17 Mo6 24.7(5) .
O16 Mo5 O17 Mo6 83.1(2) .
O1 Mo5 O17 Mo6 7.5(2) .
O6 Mo6 O17 Mo5 174.4(2) .
O13 Mo6 O17 Mo5 69.9(2) .
O9 Mo6 O17 Mo5 -12.3(5) .
O12 Mo6 O17 Mo5 -83.8(2) .
O1 Mo6 O17 Mo5 -7.5(2) .
O5 Mo5 O18 Mo3 -178.0(2) .
O17 Mo5 O18 Mo3 76.7(2) .
O15 Mo5 O18 Mo3 -74.2(2) .
O16 Mo5 O18 Mo3 -0.1(5) .
O1 Mo5 O18 Mo3 0.4(2) .
O3 Mo3 O18 Mo5 -178.8(2) .
O10 Mo3 O18 Mo5 -10.3(5) .
O14 Mo3 O18 Mo5 77.3(2) .
O13 Mo3 O18 Mo5 -78.2(2) .
O1 Mo3 O18 Mo5 -0.4(2) .
N1 C1 C2 C3 179.0(5) .
C6 C1 C2 C3 -0.4(8) .
C1 C2 C3 C4 -1.5(8) .
C1 C2 C3 C7 176.3(5) .
C2 C3 C4 C5 1.9(8) .
C7 C3 C4 C5 -175.9(5) .
C3 C4 C5 C6 -0.4(8) .
C4 C5 C6 C1 -1.5(8) .
N1 C1 C6 C5 -177.5(5) .
C2 C1 C6 C5 1.9(8) .
C2 C3 C7 O19 175.6(6) .
C4 C3 C7 O19 -6.6(9) .
C2 C3 C7 O20 -5.2(8) .
C4 C3 C7 O20 172.6(5) .
C12 N2A C8 C9 65.4(7) 4_655
C12 N2A C8 C9 -172.8(5) .
C8 N2A C8 C9 -52.2(4) 4_655
N2A C8 C9 C10 176.0(5) .
C8 C9 C10 C11 176.5(6) .
C12 N2A C12 C13 -53.6(4) 4_655
C8 N2A C12 C13 65.1(7) 4_655
C8 N2A C12 C13 -175.2(5) .
N2A C12 C13 C14 -169.5(5) .
C12 C13 C14 C15 177.5(6) .
C16 N2B C16 C17 -54.9(8) 2_665
C20 N2B C16 C17 -176.0(9) .
C20 N2B C16 C17 63.9(12) 2_665
N2B C16 C17 C18 167.6(10) .
C16 C17 C18 C19 -175.5(12) .
C16 N2B C20 C21 -176.0(9) .
C16 N2B C20 C21 63.8(12) 2_665
C20 N2B C20 C21 -55.0(7) 2_665
N2B C20 C21 C22 -159.8(9) .
C20 C21 C22 C23 -167.1(9) .
C32 N3 C24 C25 -62.0(8) .
C36 N3 C24 C25 178.0(6) .
C28 N3 C24 C25 57.6(8) .
N3 C24 C25 C26 -174.8(7) .
C24 C25 C26 C27A -57.4(13) .
C24 C25 C26 C27B -163(3) .
C32 N3 C28 C29 177.8(5) .
C24 N3 C28 C29 55.8(7) .
C36 N3 C28 C29 -61.9(7) .
N3 C28 C29 C30 176.8(6) .
C28 C29 C30 C31 -179.6(7) .
C24 N3 C32 C33 -58.4(7) .
C36 N3 C32 C33 58.5(7) .
C28 N3 C32 C33 178.6(5) .
N3 C32 C33 C34 -173.9(5) .
C32 C33 C34 C35 177.5(5) .
C32 N3 C36 C37 51.4(7) .
C24 N3 C36 C37 171.7(6) .
C28 N3 C36 C37 -66.5(7) .
N3 C36 C37 C38 170.7(5) .
C36 C37 C38 C39 172.7(6) .
C43 O21 C43 C42 -167.1(19) 4_655
